data_7129443
loop_
_publ_author_name
'Gr\"odler, Dennis'
'Weidemann, Martin L.'
'Lichtenberg, Andreas'
'Greven, Tobias'
'Nickstadt, Robin'
'Haydo, Malek'
'Wickleder, Mathias'
'Klein, Axel'
'Johrendt, Dirk'
'Mathur, Sanjay'
'Zegke, Markus'
'Raauf, Aida'

_publ_section_title
;
 Heterobimetallic uranyl(vi) alkoxides of lanthanoids: formation through
 simple ligand exchange
;
_journal_name_full 'Chemical Communications'
_journal_paper_doi 10.1039/D1CC05444A
_journal_year 2022
_chemical_formula_moiety 'C60 H130 Dy4 O22 U2, 2(C6 H6)'
_chemical_formula_sum 'C72 H142 Dy4 O22 U2'
_chemical_formula_weight 2485.91
_space_group_crystal_system monoclinic
_space_group_IT_number 14
_space_group_name_Hall '-P 2yn'
_space_group_name_H-M_alt 'P 1 21/n 1'
_atom_sites_solution_hydrogens geom
_atom_sites_solution_primary direct
_audit_creation_date 2021-09-15
_audit_creation_method
;
Olex2 1.2
(compiled 2017.08.10 svn.r3458 for OlexSys, GUI svn.r5381)
;
_audit_update_record
;
2021-11-17 deposited with the CCDC.	2021-12-14 downloaded from the CCDC.
;
_cell_angle_alpha 90
_cell_angle_beta 99.612(5)
_cell_angle_gamma 90
_cell_formula_units_Z 4
_cell_length_a 16.5252(13)
_cell_length_b 17.6822(13)
_cell_length_c 32.478(3)
_cell_measurement_reflns_used 300
_cell_measurement_temperature 100.0
_cell_measurement_theta_max 0.7444
_cell_measurement_theta_min 0.4695
_cell_volume 9356.9(13)
_computing_molecular_graphics 'Olex2 (Dolomanov et al., 2009)'
_computing_publication_material 'Olex2 (Dolomanov et al., 2009)'
_computing_structure_refinement 'ShelXL (Sheldrick, 2015)'
_computing_structure_solution 'ShelXS (Sheldrick, 2008)'
_diffrn_ambient_temperature 100.0
_diffrn_measured_fraction_theta_full 0.999
_diffrn_measured_fraction_theta_max 0.991
_diffrn_measurement_device_type 'Bruker APEX-II CCD'
_diffrn_radiation_type CuK\a
_diffrn_radiation_wavelength 1.54178
_diffrn_reflns_av_R_equivalents 0.1387
_diffrn_reflns_av_unetI/netI 0.0722
_diffrn_reflns_Laue_measured_fraction_full 0.999
_diffrn_reflns_Laue_measured_fraction_max 0.991
_diffrn_reflns_limit_h_max 20
_diffrn_reflns_limit_h_min -20
_diffrn_reflns_limit_k_max 21
_diffrn_reflns_limit_k_min -21
_diffrn_reflns_limit_l_max 40
_diffrn_reflns_limit_l_min -39
_diffrn_reflns_number 189088
_diffrn_reflns_point_group_measured_fraction_full 0.999
_diffrn_reflns_point_group_measured_fraction_max 0.991
_diffrn_reflns_theta_full 67.679
_diffrn_reflns_theta_max 73.027
_diffrn_reflns_theta_min 2.760
_exptl_absorpt_coefficient_mu 26.849
_exptl_absorpt_correction_T_max 0.1713
_exptl_absorpt_correction_T_min 0.0462
_exptl_absorpt_correction_type multi-scan
_exptl_absorpt_process_details
'SADABS-2016/2 (Bruker,2016/2) was used for absorption correction. wR2(int) was 0.1452 before and 0.0970 after correction. The Ratio of minimum to maximum transmission is 0.2697. The \l/2 correction factor is Not present.'
_exptl_crystal_colour 'clear light orange'
_exptl_crystal_colour_lustre clear
_exptl_crystal_colour_modifier light
_exptl_crystal_colour_primary orange
_exptl_crystal_density_diffrn 1.765
_exptl_crystal_description block
_exptl_crystal_F_000 4792
_exptl_crystal_size_max 0.5
_exptl_crystal_size_mid 0.1
_exptl_crystal_size_min 0.1
_refine_diff_density_max 3.555
_refine_diff_density_min -1.918
_refine_diff_density_rms 0.175
_refine_ls_extinction_method none
_refine_ls_goodness_of_fit_ref 1.090
_refine_ls_hydrogen_treatment constr
_refine_ls_matrix_type full
_refine_ls_number_parameters 943
_refine_ls_number_reflns 18536
_refine_ls_number_restraints 892
_refine_ls_restrained_S_all 1.067
_refine_ls_R_factor_all 0.1060
_refine_ls_R_factor_gt 0.0751
_refine_ls_shift/su_max 0.001
_refine_ls_shift/su_mean 0.000
_refine_ls_structure_factor_coef Fsqd
_refine_ls_weighting_details 'w=1/[\s^2^(Fo^2^)+208.6859P] where P=(Fo^2^+2Fc^2^)/3'
_refine_ls_weighting_scheme calc
_refine_ls_wR_factor_gt 0.1639
_refine_ls_wR_factor_ref 0.1845
_reflns_Friedel_coverage 0.000
_reflns_number_gt 13412
_reflns_number_total 18536
_reflns_threshold_expression 'I > 2\s(I)'
_cod_data_source_file d1cc05444a2.cif
_cod_data_source_block db053_0m_a
_cod_database_code 7129443
_shelx_shelxl_version_number 2018/3
_shelx_space_group_comment
;
The symmetry employed for this shelxl refinement is uniquely defined
by the following loop, which should always be used as a source of
symmetry information in preference to the above space-group names.
They are only intended as comments.
;
_olex2_refinement_description
;
1. Fixed Uiso
 At 1.2 times of:
  All C(H) groups, All C(H,H) groups
 At 1.5 times of:
  All C(H,H,H) groups
2. Rigid body (RIGU) restrains
 All non-hydrogen atoms
 with sigma for 1-2 distances of 0.004 and sigma for 1-3 distances of 0.004
3.a Aromatic/amide H refined with riding coordinates:
 C61(H61), C62(H62), C63(H63), C64(H64), C65(H65), C66(H66), C67(H67),
 C68(H68), C69(H69), C70(H70), C71(H71), C72(H72)
3.b X=CH2 refined with riding coordinates:
 C10(H10A,H10B), C43(H43A,H43B)
3.c Idealised Me refined as rotating group:
 C2(H2A,H2B,H2C), C3(H3A,H3B,H3C), C4(H4A,H4B,H4C), C6(H6A,H6B,H6C), C7(H7A,
 H7B,H7C), C8(H8A,H8B,H8C), C11(H11A,H11B,H11C), C12(H12A,H12B,H12C), C14(H14A,
 H14B,H14C), C15(H15A,H15B,H15C), C16(H16A,H16B,H16C), C18(H18A,H18B,H18C),
 C19(H19A,H19B,H19C), C20(H20A,H20B,H20C), C22(H22A,H22B,H22C), C23(H23A,H23B,
 H23C), C24(H24A,H24B,H24C), C26(H26A,H26B,H26C), C27(H27A,H27B,H27C), C28(H28A,
 H28B,H28C), C30(H30A,H30B,H30C), C32(H32A,H32B,H32C), C34(H34A,H34B,H34C),
 C35(H35A,H35B,H35C), C36(H36A,H36B,H36C), C38(H38A,H38B,H38C), C39(H39A,H39B,
 H39C), C40(H40A,H40B,H40C), C42(H42A,H42B,H42C), C44(H44A,H44B,H44C), C46(H46A,
 H46B,H46C), C47(H47A,H47B,H47C), C48(H48A,H48B,H48C), C50(H50A,H50B,H50C),
 C51(H51A,H51B,H51C), C52(H52A,H52B,H52C), C54(H54A,H54B,H54C), C55(H55A,H55B,
 H55C), C56(H56A,H56B,H56C), C58(H58A,H58B,H58C), C59(H59A,H59B,H59C), C60(H60A,
 H60B,H60C)
;
_olex2_submission_special_instructions 'No special instructions were received'

loop_
_space_group_symop_operation_xyz
'x, y, z'
'-x+1/2, y+1/2, -z+1/2'
'-x, -y, -z'
'x-1/2, -y-1/2, z-1/2'

loop_
_atom_site_label
_atom_site_type_symbol
_atom_site_fract_x
_atom_site_fract_y
_atom_site_fract_z
_atom_site_U_iso_or_equiv
_atom_site_adp_type
_atom_site_occupancy
_atom_site_site_symmetry_order
_atom_site_calc_flag
_atom_site_refinement_flags_posn
_atom_site_refinement_flags_adp
_atom_site_refinement_flags_occupancy
_atom_site_disorder_assembly
_atom_site_disorder_group
U1 U 0.88865(3) 0.25094(3) 0.44377(2) 0.04913(14) Uani 1 1 d . U . . .
U2 U 0.36712(3) 0.25069(2) 0.30097(2) 0.04140(12) Uani 1 1 d . U . . .
Dy1 Dy 0.75072(5) 0.10399(5) 0.42457(3) 0.0471(2) Uani 1 1 d . U . . .
Dy2 Dy 0.70688(5) 0.26860(5) 0.47897(2) 0.0448(2) Uani 1 1 d . U . . .
Dy3 Dy 0.50705(5) 0.39444(5) 0.32276(2) 0.0443(2) Uani 1 1 d . U . . .
Dy4 Dy 0.55084(5) 0.22957(5) 0.26786(2) 0.0449(2) Uani 1 1 d . U . . .
O1 O 0.9896(6) 0.2489(7) 0.4743(4) 0.067(3) Uani 1 1 d . U . . .
O2 O 0.7766(6) 0.2462(5) 0.4185(3) 0.046(2) Uani 1 1 d . U . . .
O3 O 0.9286(6) 0.3160(6) 0.3970(3) 0.060(3) Uani 1 1 d . U . . .
O4 O 0.8852(6) 0.1321(6) 0.4143(3) 0.053(2) Uani 1 1 d . U . . .
O5 O 0.8319(6) 0.3356(6) 0.4835(3) 0.054(2) Uani 1 1 d . U . . .
O6 O 0.8159(5) 0.1742(5) 0.4865(3) 0.0450(19) Uani 1 1 d . U . . .
O7 O 0.7435(6) -0.0057(5) 0.4447(3) 0.055(2) Uani 1 1 d . U . . .
O8 O 0.6666(7) 0.2708(6) 0.5355(3) 0.057(2) Uani 1 1 d . U . . .
O9 O 0.6460(5) 0.1665(5) 0.4462(3) 0.0443(19) Uani 1 1 d . U . . .
O10 O 0.6344(6) 0.3621(5) 0.4441(3) 0.053(2) Uani 1 1 d . U . . .
O11 O 0.5441(6) 0.4071(6) 0.3920(3) 0.051(2) Uani 1 1 d . U . . .
O12 O 0.7106(6) 0.0901(6) 0.3561(3) 0.055(2) Uani 1 1 d . U . . .
O13 O 0.6231(6) 0.1382(5) 0.3034(3) 0.052(2) Uani 1 1 d . U . . .
O14 O 0.2675(6) 0.2543(5) 0.2689(3) 0.045(2) Uani 1 1 d . U . . .
O15 O 0.4779(6) 0.2547(5) 0.3276(3) 0.0412(18) Uani 1 1 d . U . . .
O16 O 0.3245(6) 0.1849(5) 0.3474(3) 0.050(2) Uani 1 1 d . U . . .
O17 O 0.4252(6) 0.1661(5) 0.2608(3) 0.045(2) Uani 1 1 d . U . . .
O18 O 0.3704(5) 0.3681(5) 0.3307(3) 0.0453(19) Uani 1 1 d . U . . .
O19 O 0.4426(5) 0.3284(5) 0.2590(3) 0.0400(18) Uani 1 1 d . U . . .
O20 O 0.5885(7) 0.2223(7) 0.2110(3) 0.060(3) Uani 1 1 d . U . . .
O21 O 0.5171(6) 0.5052(5) 0.3040(3) 0.053(2) Uani 1 1 d . U . . .
O22 O 0.6116(5) 0.3323(5) 0.3012(3) 0.047(2) Uani 1 1 d . U . . .
C1 C 0.9926(9) 0.3560(10) 0.3804(6) 0.064(4) Uani 1 1 d . U . . .
C2 C 1.0663(10) 0.3649(12) 0.4132(6) 0.080(5) Uani 1 1 d . U . . .
H2A H 1.082732 0.315351 0.425378 0.120 Uiso 1 1 calc GR . . . .
H2B H 1.053387 0.398744 0.435129 0.120 Uiso 1 1 calc GR . . . .
H2C H 1.111365 0.386371 0.400855 0.120 Uiso 1 1 calc GR . . . .
C3 C 0.9565(12) 0.4326(12) 0.3646(8) 0.097(7) Uani 1 1 d . U . . .
H3A H 0.994462 0.458158 0.349022 0.145 Uiso 1 1 calc GR . . . .
H3B H 0.948164 0.463871 0.388435 0.145 Uiso 1 1 calc GR . . . .
H3C H 0.903768 0.424615 0.346255 0.145 Uiso 1 1 calc GR . . . .
C4 C 1.0133(11) 0.3089(13) 0.3435(6) 0.081(5) Uani 1 1 d . U . . .
H4A H 0.965109 0.306518 0.321358 0.121 Uiso 1 1 calc GR . . . .
H4B H 1.029031 0.257633 0.353081 0.121 Uiso 1 1 calc GR . . . .
H4C H 1.058915 0.332694 0.332530 0.121 Uiso 1 1 calc GR . . . .
C5 C 0.9355(7) 0.0865(8) 0.3921(4) 0.042(3) Uani 1 1 d . U . . .
C6 C 0.9139(10) 0.0045(9) 0.3951(5) 0.062(4) Uani 1 1 d . U . . .
H6A H 0.856912 -0.003569 0.381590 0.094 Uiso 1 1 calc GR . . . .
H6B H 0.919993 -0.010211 0.424546 0.094 Uiso 1 1 calc GR . . . .
H6C H 0.950510 -0.026235 0.381122 0.094 Uiso 1 1 calc GR . . . .
C7 C 1.0259(8) 0.1006(10) 0.4130(5) 0.062(4) Uani 1 1 d . U . . .
H7A H 1.062285 0.066807 0.400672 0.092 Uiso 1 1 calc GR . . . .
H7B H 1.031690 0.090705 0.443052 0.092 Uiso 1 1 calc GR . . . .
H7C H 1.040692 0.153292 0.408511 0.092 Uiso 1 1 calc GR . . . .
C8 C 0.9226(10) 0.1138(11) 0.3463(5) 0.066(4) Uani 1 1 d . U . . .
H8A H 0.960543 0.087006 0.331212 0.099 Uiso 1 1 calc GR . . . .
H8B H 0.933104 0.168293 0.345612 0.099 Uiso 1 1 calc GR . . . .
H8C H 0.865972 0.103448 0.333024 0.099 Uiso 1 1 calc GR . . . .
C9 C 0.8549(9) 0.4080(8) 0.5042(5) 0.056(3) Uani 1 1 d . U . . .
C10 C 0.7901(14) 0.4396(13) 0.5217(9) 0.121(9) Uani 1 1 d . U . . .
H10A H 0.738954 0.413967 0.519199 0.145 Uiso 1 1 calc R . . . .
H10B H 0.797472 0.486585 0.536082 0.145 Uiso 1 1 calc R . . . .
C11 C 0.9330(15) 0.3953(12) 0.5346(10) 0.148(11) Uani 1 1 d . U . . .
H11A H 0.974312 0.372754 0.519936 0.223 Uiso 1 1 calc GR . . . .
H11B H 0.922195 0.361049 0.556785 0.223 Uiso 1 1 calc GR . . . .
H11C H 0.953252 0.443737 0.546832 0.223 Uiso 1 1 calc GR . . . .
C12 C 0.875(2) 0.4592(13) 0.4716(9) 0.153(11) Uani 1 1 d . U . . .
H12A H 0.929224 0.445511 0.464903 0.229 Uiso 1 1 calc GR . . . .
H12B H 0.877071 0.511456 0.481790 0.229 Uiso 1 1 calc GR . . . .
H12C H 0.833688 0.454692 0.446494 0.229 Uiso 1 1 calc GR . . . .
C13 C 0.8497(8) 0.1346(8) 0.5251(4) 0.047(3) Uani 1 1 d . U . . .
C14 C 0.7800(10) 0.0937(9) 0.5408(5) 0.059(4) Uani 1 1 d . U . . .
H14A H 0.755525 0.056642 0.519918 0.088 Uiso 1 1 calc GR . . . .
H14B H 0.738113 0.130386 0.545637 0.088 Uiso 1 1 calc GR . . . .
H14C H 0.801233 0.067584 0.567007 0.088 Uiso 1 1 calc GR . . . .
C15 C 0.8865(10) 0.1972(9) 0.5577(5) 0.059(4) Uani 1 1 d . U . . .
H15A H 0.933538 0.221371 0.548271 0.089 Uiso 1 1 calc GR . . . .
H15B H 0.904382 0.173642 0.585021 0.089 Uiso 1 1 calc GR . . . .
H15C H 0.844420 0.235262 0.559987 0.089 Uiso 1 1 calc GR . . . .
C16 C 0.9166(10) 0.0821(9) 0.5173(5) 0.063(4) Uani 1 1 d . U . . .
H16A H 0.896728 0.050440 0.492984 0.095 Uiso 1 1 calc GR . . . .
H16B H 0.932821 0.049901 0.541877 0.095 Uiso 1 1 calc GR . . . .
H16C H 0.963954 0.111678 0.512075 0.095 Uiso 1 1 calc GR . . . .
C17 C 0.7390(8) -0.0860(8) 0.4543(5) 0.049(3) Uani 1 1 d . U . . .
C18 C 0.6605(11) -0.1013(12) 0.4722(7) 0.085(6) Uani 1 1 d . U . . .
H18A H 0.612600 -0.087942 0.451374 0.127 Uiso 1 1 calc GR . . . .
H18B H 0.660719 -0.070623 0.497371 0.127 Uiso 1 1 calc GR . . . .
H18C H 0.657888 -0.154963 0.479312 0.127 Uiso 1 1 calc GR . . . .
C19 C 0.8165(11) -0.1085(11) 0.4875(6) 0.077(5) Uani 1 1 d . U . . .
H19A H 0.866474 -0.099977 0.475644 0.116 Uiso 1 1 calc GR . . . .
H19B H 0.812864 -0.162002 0.494845 0.116 Uiso 1 1 calc GR . . . .
H19C H 0.818122 -0.077424 0.512631 0.116 Uiso 1 1 calc GR . . . .
C20 C 0.7404(12) -0.1309(10) 0.4152(6) 0.077(5) Uani 1 1 d . U . . .
H20A H 0.700954 -0.109307 0.392329 0.115 Uiso 1 1 calc GR . . . .
H20B H 0.725493 -0.183504 0.419803 0.115 Uiso 1 1 calc GR . . . .
H20C H 0.795578 -0.129175 0.407957 0.115 Uiso 1 1 calc GR . . . .
C21 C 0.6289(10) 0.2864(9) 0.5710(4) 0.056(3) Uani 1 1 d . U . . .
C22 C 0.5637(14) 0.2258(12) 0.5745(7) 0.086(5) Uani 1 1 d . U . . .
H22A H 0.521944 0.226533 0.549237 0.129 Uiso 1 1 calc GR . . . .
H22B H 0.537860 0.236247 0.598924 0.129 Uiso 1 1 calc GR . . . .
H22C H 0.589844 0.175861 0.577513 0.129 Uiso 1 1 calc GR . . . .
C23 C 0.6956(14) 0.2883(13) 0.6104(6) 0.092(6) Uani 1 1 d . U . . .
H23A H 0.720881 0.238152 0.614984 0.137 Uiso 1 1 calc GR . . . .
H23B H 0.670680 0.302317 0.634664 0.137 Uiso 1 1 calc GR . . . .
H23C H 0.737698 0.325486 0.606616 0.137 Uiso 1 1 calc GR . . . .
C24 C 0.5869(11) 0.3660(10) 0.5647(5) 0.070(4) Uani 1 1 d . U . . .
H24A H 0.628389 0.404385 0.561839 0.104 Uiso 1 1 calc GR . . . .
H24B H 0.561022 0.378001 0.588970 0.104 Uiso 1 1 calc GR . . . .
H24C H 0.545161 0.365377 0.539483 0.104 Uiso 1 1 calc GR . . . .
C25 C 0.5622(8) 0.1415(8) 0.4414(5) 0.047(3) Uani 1 1 d . U . . .
C26 C 0.5485(10) 0.0927(9) 0.4777(5) 0.061(4) Uani 1 1 d . U . . .
H26A H 0.489491 0.085796 0.477031 0.092 Uiso 1 1 calc GR . . . .
H26B H 0.572665 0.117296 0.503917 0.092 Uiso 1 1 calc GR . . . .
H26C H 0.574533 0.043329 0.475696 0.092 Uiso 1 1 calc GR . . . .
C27 C 0.5071(9) 0.2141(9) 0.4384(5) 0.057(4) Uani 1 1 d . U . . .
H27A H 0.517993 0.245611 0.415148 0.085 Uiso 1 1 calc GR . . . .
H27B H 0.519691 0.242763 0.464535 0.085 Uiso 1 1 calc GR . . . .
H27C H 0.449147 0.199253 0.433755 0.085 Uiso 1 1 calc GR . . . .
C28 C 0.5413(9) 0.0999(9) 0.3994(5) 0.057(3) Uani 1 1 d . U . . .
H28A H 0.482278 0.089642 0.393379 0.086 Uiso 1 1 calc GR . . . .
H28B H 0.571656 0.052116 0.400777 0.086 Uiso 1 1 calc GR . . . .
H28C H 0.556791 0.131585 0.377144 0.086 Uiso 1 1 calc GR . . . .
C29 C 0.5794(9) 0.4072(8) 0.4285(4) 0.049(3) Uani 1 1 d . U . . .
C30 C 0.5542(15) 0.4662(15) 0.4575(7) 0.131(12) Uani 1 1 d . U . . .
H30A H 0.603041 0.492948 0.471578 0.197 Uiso 1 1 calc GR . . . .
H30B H 0.526700 0.441510 0.478395 0.197 Uiso 1 1 calc GR . . . .
H30C H 0.516602 0.502327 0.441399 0.197 Uiso 1 1 calc GR . . . .
C31 C 0.6766(8) 0.0891(7) 0.3176(4) 0.043(3) Uani 1 1 d . U . . .
C32 C 0.7016(11) 0.0297(9) 0.2905(5) 0.067(4) Uani 1 1 d . U . . .
H32A H 0.652631 0.005941 0.274482 0.101 Uiso 1 1 calc GR . . . .
H32B H 0.734251 -0.008507 0.307675 0.101 Uiso 1 1 calc GR . . . .
H32C H 0.734508 0.052241 0.271172 0.101 Uiso 1 1 calc GR . . . .
C33 C 0.2627(9) 0.1467(10) 0.3645(5) 0.058(3) Uani 1 1 d . U . . .
C34 C 0.1840(10) 0.1415(11) 0.3308(5) 0.068(4) Uani 1 1 d . U . . .
H34A H 0.194965 0.109722 0.307663 0.101 Uiso 1 1 calc GR . . . .
H34B H 0.168041 0.192255 0.320426 0.101 Uiso 1 1 calc GR . . . .
H34C H 0.139389 0.119159 0.343243 0.101 Uiso 1 1 calc GR . . . .
C35 C 0.2433(10) 0.1898(11) 0.4020(5) 0.067(4) Uani 1 1 d . U . . .
H35A H 0.224255 0.240787 0.393304 0.101 Uiso 1 1 calc GR . . . .
H35B H 0.292908 0.193410 0.423146 0.101 Uiso 1 1 calc GR . . . .
H35C H 0.200369 0.163221 0.413658 0.101 Uiso 1 1 calc GR . . . .
C36 C 0.2946(12) 0.0676(10) 0.3772(6) 0.075(5) Uani 1 1 d . U . . .
H36A H 0.307394 0.040808 0.352642 0.113 Uiso 1 1 calc GR . . . .
H36B H 0.252635 0.039485 0.388889 0.113 Uiso 1 1 calc GR . . . .
H36C H 0.344397 0.071639 0.398231 0.113 Uiso 1 1 calc GR . . . .
C37 C 0.3997(9) 0.0944(7) 0.2397(5) 0.047(3) Uani 1 1 d . U . . .
C38 C 0.3742(13) 0.1123(10) 0.1931(5) 0.078(5) Uani 1 1 d . U . . .
H38A H 0.422112 0.129773 0.181635 0.117 Uiso 1 1 calc GR . . . .
H38B H 0.332192 0.152018 0.189693 0.117 Uiso 1 1 calc GR . . . .
H38C H 0.351894 0.066671 0.178283 0.117 Uiso 1 1 calc GR . . . .
C39 C 0.3279(11) 0.0647(10) 0.2575(6) 0.077(5) Uani 1 1 d . U . . .
H39A H 0.307627 0.018306 0.242826 0.115 Uiso 1 1 calc GR . . . .
H39B H 0.284158 0.102732 0.254122 0.115 Uiso 1 1 calc GR . . . .
H39C H 0.345088 0.053747 0.287270 0.115 Uiso 1 1 calc GR . . . .
C40 C 0.4703(11) 0.0415(9) 0.2445(6) 0.072(4) Uani 1 1 d . U . . .
H40A H 0.454902 -0.004059 0.227771 0.108 Uiso 1 1 calc GR . . . .
H40B H 0.485672 0.027458 0.273919 0.108 Uiso 1 1 calc GR . . . .
H40C H 0.516935 0.066033 0.234851 0.108 Uiso 1 1 calc GR . . . .
C41 C 0.3172(8) 0.4127(8) 0.3530(4) 0.043(3) Uani 1 1 d . U . . .
C42 C 0.3340(9) 0.4946(8) 0.3457(5) 0.059(4) Uani 1 1 d . U . . .
H42A H 0.333628 0.503122 0.315900 0.088 Uiso 1 1 calc GR . . . .
H42B H 0.387880 0.508281 0.361489 0.088 Uiso 1 1 calc GR . . . .
H42C H 0.291577 0.525765 0.355117 0.088 Uiso 1 1 calc GR . . . .
C43 C 0.3329(10) 0.3911(10) 0.3973(5) 0.063(4) Uani 1 1 d . U . . .
H43A H 0.372616 0.353423 0.406802 0.075 Uiso 1 1 calc R . . . .
H43B H 0.303234 0.414744 0.416423 0.075 Uiso 1 1 calc R . . . .
C44 C 0.2276(8) 0.3955(9) 0.3318(5) 0.054(3) Uani 1 1 d . U . . .
H44A H 0.219729 0.411917 0.302579 0.081 Uiso 1 1 calc GR . . . .
H44B H 0.189280 0.422655 0.346473 0.081 Uiso 1 1 calc GR . . . .
H44C H 0.217341 0.340986 0.332958 0.081 Uiso 1 1 calc GR . . . .
C45 C 0.4120(9) 0.3696(9) 0.2204(4) 0.051(3) Uani 1 1 d . U . . .
C46 C 0.3482(9) 0.4258(8) 0.2292(4) 0.050(3) Uani 1 1 d . U . . .
H46A H 0.324338 0.451360 0.203201 0.076 Uiso 1 1 calc GR . . . .
H46B H 0.373937 0.463352 0.249441 0.076 Uiso 1 1 calc GR . . . .
H46C H 0.304809 0.399283 0.240633 0.076 Uiso 1 1 calc GR . . . .
C47 C 0.4841(9) 0.4084(9) 0.2060(4) 0.056(3) Uani 1 1 d . U . . .
H47A H 0.526561 0.370978 0.203272 0.084 Uiso 1 1 calc GR . . . .
H47B H 0.506635 0.446815 0.226546 0.084 Uiso 1 1 calc GR . . . .
H47C H 0.465704 0.432688 0.178941 0.084 Uiso 1 1 calc GR . . . .
C48 C 0.3735(10) 0.3126(9) 0.1877(5) 0.056(3) Uani 1 1 d . U . . .
H48A H 0.347970 0.339485 0.162430 0.084 Uiso 1 1 calc GR . . . .
H48B H 0.331696 0.283076 0.198705 0.084 Uiso 1 1 calc GR . . . .
H48C H 0.416084 0.278501 0.180784 0.084 Uiso 1 1 calc GR . . . .
C49 C 0.6258(10) 0.2104(9) 0.1739(4) 0.056(3) Uani 1 1 d . U . . .
C50 C 0.7072(13) 0.2502(13) 0.1781(6) 0.090(6) Uani 1 1 d . U . . .
H50A H 0.736631 0.232964 0.156038 0.135 Uiso 1 1 calc GR . . . .
H50B H 0.739878 0.238664 0.205464 0.135 Uiso 1 1 calc GR . . . .
H50C H 0.698273 0.304925 0.175643 0.135 Uiso 1 1 calc GR . . . .
C51 C 0.6397(17) 0.1239(12) 0.1706(7) 0.105(7) Uani 1 1 d . U . . .
H51A H 0.661042 0.112946 0.144857 0.158 Uiso 1 1 calc GR . . . .
H51B H 0.587538 0.097359 0.170175 0.158 Uiso 1 1 calc GR . . . .
H51C H 0.679328 0.106954 0.194714 0.158 Uiso 1 1 calc GR . . . .
C52 C 0.5661(13) 0.2389(14) 0.1354(6) 0.094(7) Uani 1 1 d . U . . .
H52A H 0.595658 0.245049 0.111904 0.141 Uiso 1 1 calc GR . . . .
H52B H 0.542871 0.287621 0.141909 0.141 Uiso 1 1 calc GR . . . .
H52C H 0.521684 0.202066 0.128051 0.141 Uiso 1 1 calc GR . . . .
C53 C 0.5264(9) 0.5849(8) 0.2955(4) 0.045(3) Uani 1 1 d . U . . .
C54 C 0.5255(15) 0.6285(13) 0.3353(6) 0.098(7) Uani 1 1 d . U . . .
H54A H 0.578128 0.621891 0.353961 0.147 Uiso 1 1 calc GR . . . .
H54B H 0.481041 0.609687 0.349121 0.147 Uiso 1 1 calc GR . . . .
H54C H 0.516719 0.682320 0.328831 0.147 Uiso 1 1 calc GR . . . .
C55 C 0.4551(12) 0.6090(10) 0.2612(6) 0.079(5) Uani 1 1 d . U . . .
H55A H 0.462296 0.662058 0.253811 0.119 Uiso 1 1 calc GR . . . .
H55B H 0.403016 0.603233 0.271532 0.119 Uiso 1 1 calc GR . . . .
H55C H 0.454690 0.577180 0.236491 0.119 Uiso 1 1 calc GR . . . .
C56 C 0.6081(11) 0.5947(11) 0.2802(6) 0.077(5) Uani 1 1 d . U . . .
H56A H 0.605686 0.569345 0.253214 0.115 Uiso 1 1 calc GR . . . .
H56B H 0.652117 0.572288 0.300551 0.115 Uiso 1 1 calc GR . . . .
H56C H 0.619112 0.648651 0.277122 0.115 Uiso 1 1 calc GR . . . .
C57 C 0.6979(8) 0.3546(8) 0.3076(5) 0.053(3) Uani 1 1 d . U . . .
C58 C 0.7145(9) 0.3989(10) 0.3495(5) 0.060(4) Uani 1 1 d . U . . .
H58A H 0.772560 0.413084 0.355707 0.090 Uiso 1 1 calc GR . . . .
H58B H 0.700772 0.366983 0.371991 0.090 Uiso 1 1 calc GR . . . .
H58C H 0.680532 0.444681 0.347132 0.090 Uiso 1 1 calc GR . . . .
C59 C 0.7496(9) 0.2803(10) 0.3118(5) 0.060(4) Uani 1 1 d . U . . .
H59A H 0.735361 0.250191 0.286323 0.090 Uiso 1 1 calc GR . . . .
H59B H 0.737760 0.251171 0.335784 0.090 Uiso 1 1 calc GR . . . .
H59C H 0.808130 0.292991 0.316007 0.090 Uiso 1 1 calc GR . . . .
C60 C 0.7134(11) 0.4001(10) 0.2703(5) 0.069(4) Uani 1 1 d . U . . .
H60A H 0.693743 0.371666 0.244635 0.103 Uiso 1 1 calc GR . . . .
H60B H 0.772328 0.409624 0.272446 0.103 Uiso 1 1 calc GR . . . .
H60C H 0.684020 0.448342 0.269528 0.103 Uiso 1 1 calc GR . . . .
C61 C 0.450(2) 0.9041(18) 0.3364(10) 0.135(9) Uani 1 1 d . U . . .
H61 H 0.428587 0.929097 0.358040 0.162 Uiso 1 1 calc R . . . .
C62 C 0.5283(19) 0.9071(15) 0.3360(10) 0.126(9) Uani 1 1 d . U . . .
H62 H 0.562573 0.939013 0.355002 0.151 Uiso 1 1 calc R . . . .
C63 C 0.5610(16) 0.8638(13) 0.3080(8) 0.105(7) Uani 1 1 d . U . . .
H63 H 0.618989 0.858527 0.311572 0.127 Uiso 1 1 calc R . . . .
C64 C 0.5149(19) 0.8280(13) 0.2755(8) 0.116(8) Uani 1 1 d . U . . .
H64 H 0.538920 0.804130 0.254308 0.139 Uiso 1 1 calc R . . . .
C65 C 0.427(2) 0.8280(14) 0.2746(10) 0.132(9) Uani 1 1 d . U . . .
H65 H 0.391306 0.802888 0.252747 0.158 Uiso 1 1 calc R . . . .
C66 C 0.395(2) 0.864(2) 0.3050(13) 0.152(11) Uani 1 1 d . U . . .
H66 H 0.338113 0.862760 0.305577 0.182 Uiso 1 1 calc R . . . .
C67 C 0.6732(13) 0.6733(13) 0.4866(7) 0.088(5) Uani 1 1 d . U . . .
H67 H 0.629526 0.684989 0.501203 0.105 Uiso 1 1 calc R . . . .
C68 C 0.6589(15) 0.6478(19) 0.4461(7) 0.124(10) Uani 1 1 d . U . . .
H68 H 0.604096 0.636196 0.433726 0.148 Uiso 1 1 calc R . . . .
C69 C 0.7196(14) 0.6384(14) 0.4227(7) 0.096(6) Uani 1 1 d . U . . .
H69 H 0.707011 0.627332 0.393741 0.115 Uiso 1 1 calc R . . . .
C70 C 0.7989(13) 0.6453(14) 0.4424(6) 0.090(6) Uani 1 1 d . U . . .
H70 H 0.842707 0.633542 0.427927 0.108 Uiso 1 1 calc R . . . .
C71 C 0.8154(12) 0.6693(11) 0.4834(6) 0.075(4) Uani 1 1 d . U . . .
H71 H 0.870407 0.677839 0.496555 0.090 Uiso 1 1 calc R . . . .
C72 C 0.7526(12) 0.6808(10) 0.5047(6) 0.073(4) Uani 1 1 d . U . . .
H72 H 0.764785 0.694515 0.533333 0.088 Uiso 1 1 calc R . . . .

loop_
_atom_site_aniso_label
_atom_site_aniso_U_11
_atom_site_aniso_U_22
_atom_site_aniso_U_33
_atom_site_aniso_U_23
_atom_site_aniso_U_13
_atom_site_aniso_U_12
U1 0.0401(2) 0.0521(3) 0.0541(3) 0.0082(2) 0.0048(2) 0.0003(2)
U2 0.0429(2) 0.0339(2) 0.0469(2) 0.00256(17) 0.00601(18) -0.00133(18)
Dy1 0.0435(4) 0.0473(5) 0.0507(4) 0.0004(4) 0.0084(3) 0.0034(4)
Dy2 0.0431(4) 0.0419(4) 0.0488(4) -0.0032(3) 0.0055(3) 0.0029(3)
Dy3 0.0442(4) 0.0391(4) 0.0491(4) 0.0009(3) 0.0063(3) -0.0012(3)
Dy4 0.0463(4) 0.0424(4) 0.0466(4) 0.0017(3) 0.0091(3) 0.0021(4)
O1 0.037(5) 0.084(8) 0.076(7) 0.012(6) -0.003(5) -0.003(5)
O2 0.042(5) 0.044(5) 0.051(5) 0.011(4) 0.006(4) 0.000(4)
O3 0.046(5) 0.064(6) 0.073(6) 0.010(5) 0.014(5) -0.006(5)
O4 0.043(5) 0.057(5) 0.061(5) 0.000(4) 0.010(4) 0.009(4)
O5 0.048(5) 0.045(5) 0.068(6) -0.003(4) 0.002(4) -0.010(4)
O6 0.045(5) 0.044(5) 0.045(4) 0.007(4) 0.001(4) 0.014(4)
O7 0.065(6) 0.038(4) 0.066(6) 0.004(4) 0.017(5) 0.005(4)
O8 0.067(6) 0.058(6) 0.048(5) 0.002(4) 0.011(4) 0.010(5)
O9 0.037(4) 0.038(5) 0.057(5) 0.001(4) 0.005(4) 0.003(3)
O10 0.052(5) 0.044(5) 0.061(6) 0.006(4) 0.004(4) 0.006(4)
O11 0.049(5) 0.051(6) 0.051(4) 0.004(4) 0.004(4) -0.005(4)
O12 0.046(5) 0.063(6) 0.053(4) -0.004(4) 0.003(4) 0.003(5)
O13 0.055(5) 0.044(5) 0.057(5) 0.004(4) 0.006(4) 0.009(4)
O14 0.053(5) 0.028(5) 0.051(5) 0.004(4) -0.001(4) -0.007(4)
O15 0.051(5) 0.037(5) 0.036(4) 0.003(3) 0.009(4) 0.004(4)
O16 0.052(5) 0.043(5) 0.056(5) 0.006(4) 0.014(4) -0.003(4)
O17 0.050(5) 0.027(4) 0.058(5) -0.007(4) 0.010(4) -0.007(4)
O18 0.044(5) 0.043(5) 0.050(5) -0.004(4) 0.013(4) 0.004(4)
O19 0.048(5) 0.027(4) 0.045(4) 0.008(3) 0.008(3) 0.002(3)
O20 0.060(6) 0.074(7) 0.049(5) 0.002(5) 0.017(4) 0.009(5)
O21 0.059(6) 0.041(4) 0.055(5) 0.001(4) 0.002(5) -0.004(4)
O22 0.043(4) 0.043(5) 0.054(5) 0.001(4) 0.008(4) -0.002(4)
C1 0.039(7) 0.069(9) 0.084(9) 0.016(7) 0.011(6) -0.004(6)
C2 0.050(8) 0.101(15) 0.088(11) 0.013(10) 0.006(7) -0.020(9)
C3 0.062(11) 0.088(11) 0.144(19) 0.050(11) 0.027(11) 0.006(9)
C4 0.059(11) 0.106(13) 0.082(10) 0.007(9) 0.022(8) -0.015(10)
C5 0.027(5) 0.049(6) 0.051(6) 0.006(5) 0.014(5) 0.002(5)
C6 0.060(9) 0.049(6) 0.083(11) -0.001(7) 0.024(8) 0.010(6)
C7 0.037(6) 0.077(11) 0.072(9) 0.002(8) 0.013(6) 0.007(6)
C8 0.060(9) 0.083(12) 0.056(7) 0.010(7) 0.014(6) 0.012(9)
C9 0.047(7) 0.035(7) 0.088(10) -0.018(6) 0.010(6) -0.015(6)
C10 0.085(12) 0.099(16) 0.19(2) -0.088(15) 0.055(13) -0.028(11)
C11 0.118(14) 0.057(13) 0.23(2) -0.055(14) -0.084(16) 0.005(12)
C12 0.28(3) 0.062(12) 0.132(18) -0.014(11) 0.091(18) -0.050(17)
C13 0.046(7) 0.042(7) 0.051(6) 0.014(5) 0.001(5) 0.000(5)
C14 0.063(8) 0.061(9) 0.054(8) 0.014(7) 0.011(7) -0.009(7)
C15 0.072(10) 0.048(8) 0.055(7) 0.007(6) 0.001(7) -0.009(7)
C16 0.066(9) 0.060(9) 0.059(9) 0.014(7) -0.002(7) 0.024(7)
C17 0.041(6) 0.040(6) 0.066(7) 0.015(5) 0.008(5) 0.003(6)
C18 0.071(9) 0.078(13) 0.111(15) 0.027(11) 0.033(10) 0.004(9)
C19 0.077(9) 0.068(11) 0.081(10) 0.029(9) -0.001(8) 0.009(9)
C20 0.094(13) 0.049(8) 0.084(9) 0.003(7) 0.005(8) -0.010(9)
C21 0.069(9) 0.058(8) 0.044(6) -0.006(6) 0.013(5) 0.014(6)
C22 0.103(13) 0.075(10) 0.085(13) 0.004(10) 0.033(10) 0.000(9)
C23 0.104(13) 0.105(16) 0.060(8) -0.007(10) -0.003(8) 0.017(11)
C24 0.076(11) 0.066(8) 0.070(10) -0.001(8) 0.023(8) 0.015(8)
C25 0.027(5) 0.045(7) 0.070(7) -0.010(5) 0.011(5) 0.003(5)
C26 0.063(9) 0.054(9) 0.069(8) -0.004(6) 0.018(7) 0.005(7)
C27 0.047(7) 0.052(8) 0.069(9) -0.003(6) 0.006(7) 0.010(6)
C28 0.053(8) 0.057(9) 0.063(7) -0.008(6) 0.014(6) -0.008(7)
C29 0.050(7) 0.046(7) 0.050(5) -0.005(5) 0.007(5) 0.006(5)
C30 0.117(18) 0.15(2) 0.108(15) -0.080(16) -0.035(14) 0.082(17)
C31 0.046(7) 0.031(6) 0.052(5) -0.002(5) 0.006(5) 0.002(5)
C32 0.077(11) 0.047(8) 0.076(9) -0.022(7) 0.009(9) 0.008(8)
C33 0.050(7) 0.065(8) 0.061(7) 0.002(6) 0.016(5) -0.016(6)
C34 0.064(8) 0.079(12) 0.061(8) -0.014(8) 0.016(6) -0.016(8)
C35 0.059(10) 0.078(10) 0.065(8) -0.007(7) 0.013(7) -0.022(8)
C36 0.078(11) 0.070(8) 0.085(12) 0.016(8) 0.035(9) -0.013(8)
C37 0.058(7) 0.018(5) 0.065(7) -0.013(5) 0.010(6) -0.009(5)
C38 0.112(15) 0.052(10) 0.066(7) -0.013(7) 0.001(8) -0.012(9)
C39 0.080(10) 0.062(11) 0.092(12) -0.016(9) 0.026(9) -0.027(8)
C40 0.073(10) 0.047(8) 0.095(12) -0.018(8) 0.010(9) 0.009(7)
C41 0.034(6) 0.039(6) 0.057(6) -0.002(5) 0.014(5) 0.013(5)
C42 0.046(8) 0.048(6) 0.086(11) -0.007(7) 0.019(8) 0.004(6)
C43 0.060(9) 0.080(11) 0.051(6) -0.001(7) 0.017(6) 0.020(8)
C44 0.041(6) 0.052(8) 0.069(9) -0.004(7) 0.010(6) 0.004(6)
C45 0.058(7) 0.054(7) 0.041(6) 0.011(5) 0.004(5) -0.002(5)
C46 0.058(8) 0.040(7) 0.050(7) 0.011(5) 0.002(6) 0.001(6)
C47 0.064(8) 0.060(9) 0.045(7) 0.009(6) 0.014(6) -0.006(7)
C48 0.058(9) 0.054(8) 0.052(7) 0.000(6) 0.003(6) 0.002(6)
C49 0.071(8) 0.062(8) 0.038(6) 0.012(6) 0.016(6) 0.023(7)
C50 0.084(10) 0.126(15) 0.065(11) 0.001(11) 0.027(8) 0.004(10)
C51 0.17(2) 0.076(9) 0.085(14) 0.009(9) 0.060(15) 0.024(11)
C52 0.083(11) 0.147(19) 0.052(8) 0.012(10) 0.011(8) 0.045(12)
C53 0.052(7) 0.036(5) 0.047(6) -0.003(5) 0.007(5) 0.002(5)
C54 0.134(18) 0.094(13) 0.063(9) -0.028(10) 0.007(10) -0.004(14)
C55 0.087(10) 0.053(10) 0.085(10) 0.008(8) -0.020(9) 0.002(9)
C56 0.063(8) 0.064(11) 0.104(13) 0.013(9) 0.013(8) -0.014(8)
C57 0.037(6) 0.047(7) 0.074(8) -0.004(5) 0.012(6) -0.007(5)
C58 0.047(8) 0.066(10) 0.069(8) -0.005(7) 0.010(7) -0.005(7)
C59 0.043(7) 0.067(8) 0.070(10) -0.001(7) 0.010(7) 0.004(6)
C60 0.067(10) 0.070(10) 0.073(9) 0.009(7) 0.023(8) -0.008(8)
C61 0.140(17) 0.12(2) 0.15(2) 0.040(15) 0.034(16) 0.024(16)
C62 0.136(16) 0.085(16) 0.15(2) -0.042(15) 0.011(15) -0.009(15)
C63 0.107(14) 0.082(15) 0.117(16) -0.009(11) -0.010(11) 0.013(12)
C64 0.161(18) 0.063(13) 0.108(15) 0.003(10) -0.025(13) 0.011(13)
C65 0.146(17) 0.065(15) 0.15(2) 0.049(13) -0.069(16) -0.022(14)
C66 0.113(19) 0.13(3) 0.20(3) 0.079(17) -0.006(15) -0.003(15)
C67 0.079(9) 0.102(16) 0.082(10) 0.003(10) 0.012(8) -0.005(11)
C68 0.076(11) 0.21(3) 0.085(11) -0.023(14) 0.008(9) -0.028(15)
C69 0.089(11) 0.121(18) 0.076(11) 0.000(11) 0.010(7) -0.016(12)
C70 0.076(9) 0.122(18) 0.075(9) -0.001(10) 0.020(8) -0.002(11)
C71 0.078(10) 0.069(11) 0.076(9) 0.005(8) 0.009(7) -0.003(9)
C72 0.084(9) 0.063(11) 0.072(9) 0.001(8) 0.007(7) -0.003(9)

loop_
_atom_type_symbol
_atom_type_description
_atom_type_scat_dispersion_real
_atom_type_scat_dispersion_imag
_atom_type_scat_source
C C 0.0181 0.0091 'International Tables Vol C Tables 4.2.6.8 and 6.1.1.4'
H H 0.0000 0.0000 'International Tables Vol C Tables 4.2.6.8 and 6.1.1.4'
Dy Dy -9.8046 9.8477 'International Tables Vol C Tables 4.2.6.8 and 6.1.1.4'
O O 0.0492 0.0322 'International Tables Vol C Tables 4.2.6.8 and 6.1.1.4'
U U -4.3638 13.4090 'International Tables Vol C Tables 4.2.6.8 and 6.1.1.4'

loop_
_geom_angle_atom_site_label_1
_geom_angle_atom_site_label_2
_geom_angle_atom_site_label_3
_geom_angle
_geom_angle_site_symmetry_1
_geom_angle_site_symmetry_3
_geom_angle_publ_flag
O1 U1 O2 171.5(4) . . ?
O1 U1 O3 92.0(5) . . ?
O1 U1 O4 99.6(5) . . ?
O1 U1 O5 97.7(5) . . ?
O1 U1 O6 100.3(4) . . ?
O2 U1 O3 96.5(4) . . ?
O2 U1 O4 79.9(4) . . ?
O2 U1 O5 79.1(4) . . ?
O2 U1 O6 71.3(3) . . ?
O3 U1 O4 100.8(4) . . ?
O3 U1 O5 105.0(4) . . ?
O3 U1 O6 167.6(4) . . ?
O4 U1 O6 75.3(3) . . ?
O5 U1 O4 148.2(3) . . ?
O5 U1 O6 75.6(3) . . ?
O14 U2 O15 170.9(4) . . ?
O14 U2 O16 92.9(4) . . ?
O14 U2 O17 97.1(4) . . ?
O14 U2 O18 99.6(4) . . ?
O14 U2 O19 99.3(3) . . ?
O15 U2 O16 96.2(4) . . ?
O15 U2 O17 79.6(3) . . ?
O15 U2 O18 79.7(3) . . ?
O15 U2 O19 71.7(3) . . ?
O16 U2 O17 105.5(3) . . ?
O16 U2 O18 100.7(3) . . ?
O16 U2 O19 167.6(3) . . ?
O17 U2 O19 75.3(3) . . ?
O18 U2 O17 148.0(3) . . ?
O18 U2 O19 75.2(3) . . ?
O4 Dy1 O2 67.0(3) . . ?
O4 Dy1 O6 73.4(3) . . ?
O6 Dy1 O2 60.7(3) . . ?
O7 Dy1 O2 165.6(4) . . ?
O7 Dy1 O4 110.5(4) . . ?
O7 Dy1 O6 104.9(4) . . ?
O7 Dy1 O9 106.0(4) . . ?
O7 Dy1 O12 101.0(4) . . ?
O9 Dy1 O2 72.0(3) . . ?
O9 Dy1 O4 136.9(3) . . ?
O9 Dy1 O6 75.6(3) . . ?
O12 Dy1 O2 93.2(3) . . ?
O12 Dy1 O4 90.7(3) . . ?
O12 Dy1 O6 153.1(3) . . ?
O12 Dy1 O9 104.4(3) . . ?
O5 Dy2 O2 67.1(3) . . ?
O5 Dy2 O6 73.4(3) . . ?
O6 Dy2 O2 62.3(3) . . ?
O8 Dy2 O2 167.8(4) . . ?
O8 Dy2 O5 110.2(4) . . ?
O8 Dy2 O6 105.5(4) . . ?
O8 Dy2 O9 104.6(4) . . ?
O8 Dy2 O10 102.3(4) . . ?
O9 Dy2 O2 74.0(3) . . ?
O9 Dy2 O5 138.5(3) . . ?
O9 Dy2 O6 76.3(3) . . ?
O10 Dy2 O2 89.9(3) . . ?
O10 Dy2 O5 92.8(4) . . ?
O10 Dy2 O6 151.9(3) . . ?
O10 Dy2 O9 101.2(3) . . ?
O11 Dy3 O15 93.4(3) . . ?
O11 Dy3 O18 90.9(3) . . ?
O11 Dy3 O19 154.1(3) . . ?
O11 Dy3 O22 105.3(3) . . ?
O18 Dy3 O15 66.8(3) . . ?
O18 Dy3 O19 73.2(3) . . ?
O19 Dy3 O15 61.8(3) . . ?
O21 Dy3 O11 100.4(4) . . ?
O21 Dy3 O15 166.0(3) . . ?
O21 Dy3 O18 110.1(4) . . ?
O21 Dy3 O19 104.3(3) . . ?
O21 Dy3 O22 105.5(4) . . ?
O22 Dy3 O15 72.9(3) . . ?
O22 Dy3 O18 137.2(3) . . ?
O22 Dy3 O19 75.8(3) . . ?
O13 Dy4 O15 90.7(3) . . ?
O13 Dy4 O17 95.4(3) . . ?
O13 Dy4 O19 152.7(3) . . ?
O13 Dy4 O22 100.3(4) . . ?
O17 Dy4 O15 67.9(3) . . ?
O17 Dy4 O19 73.5(3) . . ?
O19 Dy4 O15 62.0(3) . . ?
O20 Dy4 O13 101.9(4) . . ?
O20 Dy4 O15 166.7(4) . . ?
O20 Dy4 O17 106.3(4) . . ?
O20 Dy4 O19 105.1(4) . . ?
O20 Dy4 O22 107.7(4) . . ?
O22 Dy4 O15 73.6(3) . . ?
O22 Dy4 O17 138.5(3) . . ?
O22 Dy4 O19 75.1(3) . . ?
U1 O2 Dy1 100.0(4) . . ?
U1 O2 Dy2 101.5(4) . . ?
Dy2 O2 Dy1 89.4(3) . . ?
C1 O3 U1 151.1(10) . . ?
U1 O4 Dy1 95.3(3) . . ?
C5 O4 U1 138.1(8) . . ?
C5 O4 Dy1 126.3(8) . . ?
U1 O5 Dy2 94.2(3) . . ?
C9 O5 U1 137.2(8) . . ?
C9 O5 Dy2 128.5(8) . . ?
U1 O6 Dy1 90.3(3) . . ?
U1 O6 Dy2 89.3(3) . . ?
Dy2 O6 Dy1 92.7(3) . . ?
C13 O6 U1 127.6(8) . . ?
C13 O6 Dy1 120.8(8) . . ?
C13 O6 Dy2 125.8(8) . . ?
C17 O7 Dy1 173.7(9) . . ?
C21 O8 Dy2 167.5(9) . . ?
Dy2 O9 Dy1 103.6(3) . . ?
C25 O9 Dy1 126.1(7) . . ?
C25 O9 Dy2 130.2(7) . . ?
C29 O10 Dy2 165.6(10) . . ?
C29 O11 Dy3 166.6(10) . . ?
C31 O12 Dy1 170.0(9) . . ?
C31 O13 Dy4 165.9(9) . . ?
U2 O15 Dy3 100.8(3) . . ?
U2 O15 Dy4 101.3(3) . . ?
Dy4 O15 Dy3 90.3(3) . . ?
C33 O16 U2 153.0(9) . . ?
U2 O17 Dy4 94.6(3) . . ?
C37 O17 U2 135.5(8) . . ?
C37 O17 Dy4 129.8(8) . . ?
U2 O18 Dy3 95.1(3) . . ?
C41 O18 U2 136.5(8) . . ?
C41 O18 Dy3 127.9(8) . . ?
U2 O19 Dy3 89.3(3) . . ?
U2 O19 Dy4 88.0(3) . . ?
Dy3 O19 Dy4 92.0(3) . . ?
C45 O19 U2 128.8(8) . . ?
C45 O19 Dy3 121.6(8) . . ?
C45 O19 Dy4 126.0(8) . . ?
C49 O20 Dy4 171.2(9) . . ?
C53 O21 Dy3 173.9(8) . . ?
Dy3 O22 Dy4 103.8(4) . . ?
C57 O22 Dy3 127.2(8) . . ?
C57 O22 Dy4 129.0(8) . . ?
O3 C1 C2 110.1(14) . . ?
O3 C1 C3 106.8(13) . . ?
O3 C1 C4 107.2(14) . . ?
C2 C1 C3 111.9(17) . . ?
C2 C1 C4 110.6(15) . . ?
C3 C1 C4 110.0(17) . . ?
C1 C2 H2A 109.5 . . ?
C1 C2 H2B 109.5 . . ?
C1 C2 H2C 109.5 . . ?
H2A C2 H2B 109.5 . . ?
H2A C2 H2C 109.5 . . ?
H2B C2 H2C 109.5 . . ?
C1 C3 H3A 109.5 . . ?
C1 C3 H3B 109.5 . . ?
C1 C3 H3C 109.5 . . ?
H3A C3 H3B 109.5 . . ?
H3A C3 H3C 109.5 . . ?
H3B C3 H3C 109.5 . . ?
C1 C4 H4A 109.5 . . ?
C1 C4 H4B 109.5 . . ?
C1 C4 H4C 109.5 . . ?
H4A C4 H4B 109.5 . . ?
H4A C4 H4C 109.5 . . ?
H4B C4 H4C 109.5 . . ?
O4 C5 C6 110.2(11) . . ?
O4 C5 C7 106.5(11) . . ?
O4 C5 C8 108.1(11) . . ?
C6 C5 C7 110.4(12) . . ?
C6 C5 C8 111.7(13) . . ?
C8 C5 C7 109.8(11) . . ?
C5 C6 H6A 109.5 . . ?
C5 C6 H6B 109.5 . . ?
C5 C6 H6C 109.5 . . ?
H6A C6 H6B 109.5 . . ?
H6A C6 H6C 109.5 . . ?
H6B C6 H6C 109.5 . . ?
C5 C7 H7A 109.5 . . ?
C5 C7 H7B 109.5 . . ?
C5 C7 H7C 109.5 . . ?
H7A C7 H7B 109.5 . . ?
H7A C7 H7C 109.5 . . ?
H7B C7 H7C 109.5 . . ?
C5 C8 H8A 109.5 . . ?
C5 C8 H8B 109.5 . . ?
C5 C8 H8C 109.5 . . ?
H8A C8 H8B 109.5 . . ?
H8A C8 H8C 109.5 . . ?
H8B C8 H8C 109.5 . . ?
O5 C9 C11 107.5(13) . . ?
O5 C9 C12 106.2(15) . . ?
C10 C9 O5 112.0(13) . . ?
C10 C9 C11 115(2) . . ?
C10 C9 C12 109(2) . . ?
C12 C9 C11 107(2) . . ?
C9 C10 H10A 120.0 . . ?
C9 C10 H10B 120.0 . . ?
H10A C10 H10B 120.0 . . ?
C9 C11 H11A 109.5 . . ?
C9 C11 H11B 109.5 . . ?
C9 C11 H11C 109.5 . . ?
H11A C11 H11B 109.5 . . ?
H11A C11 H11C 109.5 . . ?
H11B C11 H11C 109.5 . . ?
C9 C12 H12A 109.5 . . ?
C9 C12 H12B 109.5 . . ?
C9 C12 H12C 109.5 . . ?
H12A C12 H12B 109.5 . . ?
H12A C12 H12C 109.5 . . ?
H12B C12 H12C 109.5 . . ?
O6 C13 C14 108.3(11) . . ?
O6 C13 C15 106.7(11) . . ?
O6 C13 C16 109.9(11) . . ?
C14 C13 C15 109.7(12) . . ?
C16 C13 C14 112.6(13) . . ?
C16 C13 C15 109.5(13) . . ?
C13 C14 H14A 109.5 . . ?
C13 C14 H14B 109.5 . . ?
C13 C14 H14C 109.5 . . ?
H14A C14 H14B 109.5 . . ?
H14A C14 H14C 109.5 . . ?
H14B C14 H14C 109.5 . . ?
C13 C15 H15A 109.5 . . ?
C13 C15 H15B 109.5 . . ?
C13 C15 H15C 109.5 . . ?
H15A C15 H15B 109.5 . . ?
H15A C15 H15C 109.5 . . ?
H15B C15 H15C 109.5 . . ?
C13 C16 H16A 109.5 . . ?
C13 C16 H16B 109.5 . . ?
C13 C16 H16C 109.5 . . ?
H16A C16 H16B 109.5 . . ?
H16A C16 H16C 109.5 . . ?
H16B C16 H16C 109.5 . . ?
O7 C17 C18 109.3(12) . . ?
O7 C17 C19 109.0(12) . . ?
O7 C17 C20 109.0(12) . . ?
C18 C17 C19 109.8(14) . . ?
C20 C17 C18 111.2(15) . . ?
C20 C17 C19 108.6(14) . . ?
C17 C18 H18A 109.5 . . ?
C17 C18 H18B 109.5 . . ?
C17 C18 H18C 109.5 . . ?
H18A C18 H18B 109.5 . . ?
H18A C18 H18C 109.5 . . ?
H18B C18 H18C 109.5 . . ?
C17 C19 H19A 109.5 . . ?
C17 C19 H19B 109.5 . . ?
C17 C19 H19C 109.5 . . ?
H19A C19 H19B 109.5 . . ?
H19A C19 H19C 109.5 . . ?
H19B C19 H19C 109.5 . . ?
C17 C20 H20A 109.5 . . ?
C17 C20 H20B 109.5 . . ?
C17 C20 H20C 109.5 . . ?
H20A C20 H20B 109.5 . . ?
H20A C20 H20C 109.5 . . ?
H20B C20 H20C 109.5 . . ?
O8 C21 C22 109.3(13) . . ?
O8 C21 C23 109.0(14) . . ?
O8 C21 C24 108.2(12) . . ?
C22 C21 C23 111.5(16) . . ?
C22 C21 C24 109.6(15) . . ?
C23 C21 C24 109.1(15) . . ?
C21 C22 H22A 109.5 . . ?
C21 C22 H22B 109.5 . . ?
C21 C22 H22C 109.5 . . ?
H22A C22 H22B 109.5 . . ?
H22A C22 H22C 109.5 . . ?
H22B C22 H22C 109.5 . . ?
C21 C23 H23A 109.5 . . ?
C21 C23 H23B 109.5 . . ?
C21 C23 H23C 109.5 . . ?
H23A C23 H23B 109.5 . . ?
H23A C23 H23C 109.5 . . ?
H23B C23 H23C 109.5 . . ?
C21 C24 H24A 109.5 . . ?
C21 C24 H24B 109.5 . . ?
C21 C24 H24C 109.5 . . ?
H24A C24 H24B 109.5 . . ?
H24A C24 H24C 109.5 . . ?
H24B C24 H24C 109.5 . . ?
O9 C25 C26 111.1(12) . . ?
O9 C25 C27 107.1(11) . . ?
O9 C25 C28 108.2(11) . . ?
C26 C25 C27 110.8(12) . . ?
C26 C25 C28 112.3(13) . . ?
C28 C25 C27 107.1(12) . . ?
C25 C26 H26A 109.5 . . ?
C25 C26 H26B 109.5 . . ?
C25 C26 H26C 109.5 . . ?
H26A C26 H26B 109.5 . . ?
H26A C26 H26C 109.5 . . ?
H26B C26 H26C 109.5 . . ?
C25 C27 H27A 109.5 . . ?
C25 C27 H27B 109.5 . . ?
C25 C27 H27C 109.5 . . ?
H27A C27 H27B 109.5 . . ?
H27A C27 H27C 109.5 . . ?
H27B C27 H27C 109.5 . . ?
C25 C28 H28A 109.5 . . ?
C25 C28 H28B 109.5 . . ?
C25 C28 H28C 109.5 . . ?
H28A C28 H28B 109.5 . . ?
H28A C28 H28C 109.5 . . ?
H28B C28 H28C 109.5 . . ?
O10 C29 C30 116.3(14) . . ?
O11 C29 O10 125.8(13) . . ?
O11 C29 C30 117.8(14) . . ?
C29 C30 H30A 109.5 . . ?
C29 C30 H30B 109.5 . . ?
C29 C30 H30C 109.5 . . ?
H30A C30 H30B 109.5 . . ?
H30A C30 H30C 109.5 . . ?
H30B C30 H30C 109.5 . . ?
O12 C31 C32 118.2(13) . . ?
O13 C31 O12 120.6(12) . . ?
O13 C31 C32 121.2(13) . . ?
C31 C32 H32A 109.5 . . ?
C31 C32 H32B 109.5 . . ?
C31 C32 H32C 109.5 . . ?
H32A C32 H32B 109.5 . . ?
H32A C32 H32C 109.5 . . ?
H32B C32 H32C 109.5 . . ?
O16 C33 C34 109.1(12) . . ?
O16 C33 C35 109.8(13) . . ?
O16 C33 C36 107.7(13) . . ?
C35 C33 C34 109.3(14) . . ?
C35 C33 C36 110.7(14) . . ?
C36 C33 C34 110.3(14) . . ?
C33 C34 H34A 109.5 . . ?
C33 C34 H34B 109.5 . . ?
C33 C34 H34C 109.5 . . ?
H34A C34 H34B 109.5 . . ?
H34A C34 H34C 109.5 . . ?
H34B C34 H34C 109.5 . . ?
C33 C35 H35A 109.5 . . ?
C33 C35 H35B 109.5 . . ?
C33 C35 H35C 109.5 . . ?
H35A C35 H35B 109.5 . . ?
H35A C35 H35C 109.5 . . ?
H35B C35 H35C 109.5 . . ?
C33 C36 H36A 109.5 . . ?
C33 C36 H36B 109.5 . . ?
C33 C36 H36C 109.5 . . ?
H36A C36 H36B 109.5 . . ?
H36A C36 H36C 109.5 . . ?
H36B C36 H36C 109.5 . . ?
O17 C37 C38 107.0(11) . . ?
O17 C37 C39 107.7(11) . . ?
O17 C37 C40 109.7(12) . . ?
C39 C37 C38 110.4(14) . . ?
C40 C37 C38 108.4(14) . . ?
C40 C37 C39 113.4(14) . . ?
C37 C38 H38A 109.5 . . ?
C37 C38 H38B 109.5 . . ?
C37 C38 H38C 109.5 . . ?
H38A C38 H38B 109.5 . . ?
H38A C38 H38C 109.5 . . ?
H38B C38 H38C 109.5 . . ?
C37 C39 H39A 109.5 . . ?
C37 C39 H39B 109.5 . . ?
C37 C39 H39C 109.5 . . ?
H39A C39 H39B 109.5 . . ?
H39A C39 H39C 109.5 . . ?
H39B C39 H39C 109.5 . . ?
C37 C40 H40A 109.5 . . ?
C37 C40 H40B 109.5 . . ?
C37 C40 H40C 109.5 . . ?
H40A C40 H40B 109.5 . . ?
H40A C40 H40C 109.5 . . ?
H40B C40 H40C 109.5 . . ?
O18 C41 C42 107.5(11) . . ?
O18 C41 C43 108.8(11) . . ?
O18 C41 C44 106.4(11) . . ?
C42 C41 C44 107.9(12) . . ?
C43 C41 C42 113.4(13) . . ?
C43 C41 C44 112.5(12) . . ?
C41 C42 H42A 109.5 . . ?
C41 C42 H42B 109.5 . . ?
C41 C42 H42C 109.5 . . ?
H42A C42 H42B 109.5 . . ?
H42A C42 H42C 109.5 . . ?
H42B C42 H42C 109.5 . . ?
C41 C43 H43A 120.0 . . ?
C41 C43 H43B 120.0 . . ?
H43A C43 H43B 120.0 . . ?
C41 C44 H44A 109.5 . . ?
C41 C44 H44B 109.5 . . ?
C41 C44 H44C 109.5 . . ?
H44A C44 H44B 109.5 . . ?
H44A C44 H44C 109.5 . . ?
H44B C44 H44C 109.5 . . ?
O19 C45 C46 108.6(11) . . ?
O19 C45 C47 108.2(11) . . ?
O19 C45 C48 108.2(12) . . ?
C46 C45 C47 111.6(13) . . ?
C46 C45 C48 110.1(12) . . ?
C47 C45 C48 110.0(12) . . ?
C45 C46 H46A 109.5 . . ?
C45 C46 H46B 109.5 . . ?
C45 C46 H46C 109.5 . . ?
H46A C46 H46B 109.5 . . ?
H46A C46 H46C 109.5 . . ?
H46B C46 H46C 109.5 . . ?
C45 C47 H47A 109.5 . . ?
C45 C47 H47B 109.5 . . ?
C45 C47 H47C 109.5 . . ?
H47A C47 H47B 109.5 . . ?
H47A C47 H47C 109.5 . . ?
H47B C47 H47C 109.5 . . ?
C45 C48 H48A 109.5 . . ?
C45 C48 H48B 109.5 . . ?
C45 C48 H48C 109.5 . . ?
H48A C48 H48B 109.5 . . ?
H48A C48 H48C 109.5 . . ?
H48B C48 H48C 109.5 . . ?
O20 C49 C50 110.7(13) . . ?
O20 C49 C51 106.7(13) . . ?
O20 C49 C52 108.7(12) . . ?
C50 C49 C51 109.0(16) . . ?
C50 C49 C52 111.3(16) . . ?
C52 C49 C51 110.3(17) . . ?
C49 C50 H50A 109.5 . . ?
C49 C50 H50B 109.5 . . ?
C49 C50 H50C 109.5 . . ?
H50A C50 H50B 109.5 . . ?
H50A C50 H50C 109.5 . . ?
H50B C50 H50C 109.5 . . ?
C49 C51 H51A 109.5 . . ?
C49 C51 H51B 109.5 . . ?
C49 C51 H51C 109.5 . . ?
H51A C51 H51B 109.5 . . ?
H51A C51 H51C 109.5 . . ?
H51B C51 H51C 109.5 . . ?
C49 C52 H52A 109.5 . . ?
C49 C52 H52B 109.5 . . ?
C49 C52 H52C 109.5 . . ?
H52A C52 H52B 109.5 . . ?
H52A C52 H52C 109.5 . . ?
H52B C52 H52C 109.5 . . ?
O21 C53 C54 108.5(13) . . ?
O21 C53 C55 108.3(12) . . ?
O21 C53 C56 107.4(12) . . ?
C54 C53 C55 111.3(15) . . ?
C54 C53 C56 110.9(15) . . ?
C56 C53 C55 110.2(14) . . ?
C53 C54 H54A 109.5 . . ?
C53 C54 H54B 109.5 . . ?
C53 C54 H54C 109.5 . . ?
H54A C54 H54B 109.5 . . ?
H54A C54 H54C 109.5 . . ?
H54B C54 H54C 109.5 . . ?
C53 C55 H55A 109.5 . . ?
C53 C55 H55B 109.5 . . ?
C53 C55 H55C 109.5 . . ?
H55A C55 H55B 109.5 . . ?
H55A C55 H55C 109.5 . . ?
H55B C55 H55C 109.5 . . ?
C53 C56 H56A 109.5 . . ?
C53 C56 H56B 109.5 . . ?
C53 C56 H56C 109.5 . . ?
H56A C56 H56B 109.5 . . ?
H56A C56 H56C 109.5 . . ?
H56B C56 H56C 109.5 . . ?
O22 C57 C58 106.6(11) . . ?
O22 C57 C59 107.0(11) . . ?
O22 C57 C60 108.7(13) . . ?
C58 C57 C59 109.5(13) . . ?
C60 C57 C58 113.9(13) . . ?
C60 C57 C59 110.7(13) . . ?
C57 C58 H58A 109.5 . . ?
C57 C58 H58B 109.5 . . ?
C57 C58 H58C 109.5 . . ?
H58A C58 H58B 109.5 . . ?
H58A C58 H58C 109.5 . . ?
H58B C58 H58C 109.5 . . ?
C57 C59 H59A 109.5 . . ?
C57 C59 H59B 109.5 . . ?
C57 C59 H59C 109.5 . . ?
H59A C59 H59B 109.5 . . ?
H59A C59 H59C 109.5 . . ?
H59B C59 H59C 109.5 . . ?
C57 C60 H60A 109.5 . . ?
C57 C60 H60B 109.5 . . ?
C57 C60 H60C 109.5 . . ?
H60A C60 H60B 109.5 . . ?
H60A C60 H60C 109.5 . . ?
H60B C60 H60C 109.5 . . ?
C62 C61 H61 119.1 . . ?
C62 C61 C66 122(4) . . ?
C66 C61 H61 119.1 . . ?
C61 C62 H62 120.4 . . ?
C61 C62 C63 119(3) . . ?
C63 C62 H62 120.4 . . ?
C62 C63 H63 118.4 . . ?
C64 C63 C62 123(3) . . ?
C64 C63 H63 118.4 . . ?
C63 C64 H64 121.6 . . ?
C63 C64 C65 117(3) . . ?
C65 C64 H64 121.6 . . ?
C64 C65 H65 120.3 . . ?
C66 C65 C64 119(3) . . ?
C66 C65 H65 120.3 . . ?
C61 C66 H66 120.6 . . ?
C65 C66 C61 119(3) . . ?
C65 C66 H66 120.6 . . ?
C68 C67 H67 121.7 . . ?
C72 C67 H67 121.7 . . ?
C72 C67 C68 117(2) . . ?
C67 C68 H68 118.4 . . ?
C69 C68 C67 123(2) . . ?
C69 C68 H68 118.4 . . ?
C68 C69 H69 121.1 . . ?
C68 C69 C70 118(2) . . ?
C70 C69 H69 121.1 . . ?
C69 C70 H70 120.0 . . ?
C69 C70 C71 120(2) . . ?
C71 C70 H70 120.0 . . ?
C70 C71 H71 120.2 . . ?
C72 C71 C70 120(2) . . ?
C72 C71 H71 120.2 . . ?
C67 C72 H72 118.9 . . ?
C71 C72 C67 122.3(19) . . ?
C71 C72 H72 118.9 . . ?

loop_
_geom_bond_atom_site_label_1
_geom_bond_atom_site_label_2
_geom_bond_distance
_geom_bond_site_symmetry_2
_geom_bond_publ_flag
U1 O1 1.793(10) . ?
U1 O2 1.898(9) . ?
U1 O3 2.099(10) . ?
U1 O4 2.306(10) . ?
U1 O5 2.278(10) . ?
U1 O6 2.403(9) . ?
U2 O14 1.796(9) . ?
U2 O15 1.891(9) . ?
U2 O16 2.116(9) . ?
U2 O17 2.298(9) . ?
U2 O18 2.287(9) . ?
U2 O19 2.422(8) . ?
Dy1 O2 2.564(9) . ?
Dy1 O4 2.355(10) . ?
Dy1 O6 2.455(9) . ?
Dy1 O7 2.056(10) . ?
Dy1 O9 2.261(9) . ?
Dy1 O12 2.225(9) . ?
Dy2 O2 2.471(9) . ?
Dy2 O5 2.365(9) . ?
Dy2 O6 2.438(8) . ?
Dy2 O8 2.056(10) . ?
Dy2 O9 2.246(9) . ?
Dy2 O10 2.236(9) . ?
Dy3 O11 2.241(9) . ?
Dy3 O15 2.528(8) . ?
Dy3 O18 2.362(9) . ?
Dy3 O19 2.459(9) . ?
Dy3 O21 2.066(10) . ?
Dy3 O22 2.255(9) . ?
Dy4 O13 2.215(9) . ?
Dy4 O15 2.488(8) . ?
Dy4 O17 2.338(9) . ?
Dy4 O19 2.482(8) . ?
Dy4 O20 2.048(10) . ?
Dy4 O22 2.263(9) . ?
O3 C1 1.449(18) . ?
O4 C5 1.436(15) . ?
O5 C9 1.466(16) . ?
O6 C13 1.462(15) . ?
O7 C17 1.458(16) . ?
O8 C21 1.425(16) . ?
O9 C25 1.437(15) . ?
O10 C29 1.250(16) . ?
O11 C29 1.229(16) . ?
O12 C31 1.284(16) . ?
O13 C31 1.269(16) . ?
O16 C33 1.413(16) . ?
O17 C37 1.469(14) . ?
O18 C41 1.459(14) . ?
O19 C45 1.465(15) . ?
O20 C49 1.457(16) . ?
O21 C53 1.449(16) . ?
O22 C57 1.460(16) . ?
C1 C2 1.49(2) . ?
C1 C3 1.53(2) . ?
C1 C4 1.54(3) . ?
C2 H2A 0.9800 . ?
C2 H2B 0.9800 . ?
C2 H2C 0.9800 . ?
C3 H3A 0.9800 . ?
C3 H3B 0.9800 . ?
C3 H3C 0.9800 . ?
C4 H4A 0.9800 . ?
C4 H4B 0.9800 . ?
C4 H4C 0.9800 . ?
C5 C6 1.50(2) . ?
C5 C7 1.555(18) . ?
C5 C8 1.544(19) . ?
C6 H6A 0.9800 . ?
C6 H6B 0.9800 . ?
C6 H6C 0.9800 . ?
C7 H7A 0.9800 . ?
C7 H7B 0.9800 . ?
C7 H7C 0.9800 . ?
C8 H8A 0.9800 . ?
C8 H8B 0.9800 . ?
C8 H8C 0.9800 . ?
C9 C10 1.41(2) . ?
C9 C11 1.50(3) . ?
C9 C12 1.48(3) . ?
C10 H10A 0.9500 . ?
C10 H10B 0.9500 . ?
C11 H11A 0.9800 . ?
C11 H11B 0.9800 . ?
C11 H11C 0.9800 . ?
C12 H12A 0.9800 . ?
C12 H12B 0.9800 . ?
C12 H12C 0.9800 . ?
C13 C14 1.519(19) . ?
C13 C15 1.58(2) . ?
C13 C16 1.50(2) . ?
C14 H14A 0.9800 . ?
C14 H14B 0.9800 . ?
C14 H14C 0.9800 . ?
C15 H15A 0.9800 . ?
C15 H15B 0.9800 . ?
C15 H15C 0.9800 . ?
C16 H16A 0.9800 . ?
C16 H16B 0.9800 . ?
C16 H16C 0.9800 . ?
C17 C18 1.53(2) . ?
C17 C19 1.58(2) . ?
C17 C20 1.50(2) . ?
C18 H18A 0.9800 . ?
C18 H18B 0.9800 . ?
C18 H18C 0.9800 . ?
C19 H19A 0.9800 . ?
C19 H19B 0.9800 . ?
C19 H19C 0.9800 . ?
C20 H20A 0.9800 . ?
C20 H20B 0.9800 . ?
C20 H20C 0.9800 . ?
C21 C22 1.54(3) . ?
C21 C23 1.54(2) . ?
C21 C24 1.57(2) . ?
C22 H22A 0.9800 . ?
C22 H22B 0.9800 . ?
C22 H22C 0.9800 . ?
C23 H23A 0.9800 . ?
C23 H23B 0.9800 . ?
C23 H23C 0.9800 . ?
C24 H24A 0.9800 . ?
C24 H24B 0.9800 . ?
C24 H24C 0.9800 . ?
C25 C26 1.51(2) . ?
C25 C27 1.568(19) . ?
C25 C28 1.54(2) . ?
C26 H26A 0.9800 . ?
C26 H26B 0.9800 . ?
C26 H26C 0.9800 . ?
C27 H27A 0.9800 . ?
C27 H27B 0.9800 . ?
C27 H27C 0.9800 . ?
C28 H28A 0.9800 . ?
C28 H28B 0.9800 . ?
C28 H28C 0.9800 . ?
C29 C30 1.51(2) . ?
C30 H30A 0.9800 . ?
C30 H30B 0.9800 . ?
C30 H30C 0.9800 . ?
C31 C32 1.473(19) . ?
C32 H32A 0.9800 . ?
C32 H32B 0.9800 . ?
C32 H32C 0.9800 . ?
C33 C34 1.55(2) . ?
C33 C35 1.52(2) . ?
C33 C36 1.53(2) . ?
C34 H34A 0.9800 . ?
C34 H34B 0.9800 . ?
C34 H34C 0.9800 . ?
C35 H35A 0.9800 . ?
C35 H35B 0.9800 . ?
C35 H35C 0.9800 . ?
C36 H36A 0.9800 . ?
C36 H36B 0.9800 . ?
C36 H36C 0.9800 . ?
C37 C38 1.53(2) . ?
C37 C39 1.50(2) . ?
C37 C40 1.48(2) . ?
C38 H38A 0.9800 . ?
C38 H38B 0.9800 . ?
C38 H38C 0.9800 . ?
C39 H39A 0.9800 . ?
C39 H39B 0.9800 . ?
C39 H39C 0.9800 . ?
C40 H40A 0.9800 . ?
C40 H40B 0.9800 . ?
C40 H40C 0.9800 . ?
C41 C42 1.50(2) . ?
C41 C43 1.47(2) . ?
C41 C44 1.555(19) . ?
C42 H42A 0.9800 . ?
C42 H42B 0.9800 . ?
C42 H42C 0.9800 . ?
C43 H43A 0.9500 . ?
C43 H43B 0.9500 . ?
C44 H44A 0.9800 . ?
C44 H44B 0.9800 . ?
C44 H44C 0.9800 . ?
C45 C46 1.51(2) . ?
C45 C47 1.52(2) . ?
C45 C48 1.53(2) . ?
C46 H46A 0.9800 . ?
C46 H46B 0.9800 . ?
C46 H46C 0.9800 . ?
C47 H47A 0.9800 . ?
C47 H47B 0.9800 . ?
C47 H47C 0.9800 . ?
C48 H48A 0.9800 . ?
C48 H48B 0.9800 . ?
C48 H48C 0.9800 . ?
C49 C50 1.50(3) . ?
C49 C51 1.55(3) . ?
C49 C52 1.54(2) . ?
C50 H50A 0.9800 . ?
C50 H50B 0.9800 . ?
C50 H50C 0.9800 . ?
C51 H51A 0.9800 . ?
C51 H51B 0.9800 . ?
C51 H51C 0.9800 . ?
C52 H52A 0.9800 . ?
C52 H52B 0.9800 . ?
C52 H52C 0.9800 . ?
C53 C54 1.51(2) . ?
C53 C55 1.54(2) . ?
C53 C56 1.52(2) . ?
C54 H54A 0.9800 . ?
C54 H54B 0.9800 . ?
C54 H54C 0.9800 . ?
C55 H55A 0.9800 . ?
C55 H55B 0.9800 . ?
C55 H55C 0.9800 . ?
C56 H56A 0.9800 . ?
C56 H56B 0.9800 . ?
C56 H56C 0.9800 . ?
C57 C58 1.55(2) . ?
C57 C59 1.56(2) . ?
C57 C60 1.51(2) . ?
C58 H58A 0.9800 . ?
C58 H58B 0.9800 . ?
C58 H58C 0.9800 . ?
C59 H59A 0.9800 . ?
C59 H59B 0.9800 . ?
C59 H59C 0.9800 . ?
C60 H60A 0.9800 . ?
C60 H60B 0.9800 . ?
C60 H60C 0.9800 . ?
C61 H61 0.9500 . ?
C61 C62 1.29(4) . ?
C61 C66 1.43(5) . ?
C62 H62 0.9500 . ?
C62 C63 1.37(3) . ?
C63 H63 0.9500 . ?
C63 C64 1.35(3) . ?
C64 H64 0.9500 . ?
C64 C65 1.45(4) . ?
C65 H65 0.9500 . ?
C65 C66 1.35(4) . ?
C66 H66 0.9500 . ?
C67 H67 0.9500 . ?
C67 C68 1.37(3) . ?
C67 C72 1.35(3) . ?
C68 H68 0.9500 . ?
C68 C69 1.36(3) . ?
C69 H69 0.9500 . ?
C69 C70 1.36(3) . ?
C70 H70 0.9500 . ?
C70 C71 1.38(3) . ?
C71 H71 0.9500 . ?
C71 C72 1.36(3) . ?
C72 H72 0.9500 . ?

loop_
_geom_torsion_atom_site_label_1
_geom_torsion_atom_site_label_2
_geom_torsion_atom_site_label_3
_geom_torsion_atom_site_label_4
_geom_torsion
_geom_torsion_site_symmetry_1
_geom_torsion_site_symmetry_2
_geom_torsion_site_symmetry_3
_geom_torsion_site_symmetry_4
_geom_torsion_publ_flag
U1 O3 C1 C2 -12(3) . . . . ?
U1 O3 C1 C3 -133.9(19) . . . . ?
U1 O3 C1 C4 108(2) . . . . ?
U1 O4 C5 C6 159.2(10) . . . . ?
U1 O4 C5 C7 39.4(16) . . . . ?
U1 O4 C5 C8 -78.5(15) . . . . ?
U1 O5 C9 C10 174.2(15) . . . . ?
U1 O5 C9 C11 -59(2) . . . . ?
U1 O5 C9 C12 55(2) . . . . ?
U1 O6 C13 C14 180.0(9) . . . . ?
U1 O6 C13 C15 62.0(14) . . . . ?
U1 O6 C13 C16 -56.6(15) . . . . ?
U2 O16 C33 C34 11(3) . . . . ?
U2 O16 C33 C35 -108(2) . . . . ?
U2 O16 C33 C36 131.2(18) . . . . ?
U2 O17 C37 C38 102.5(14) . . . . ?
U2 O17 C37 C39 -16.2(18) . . . . ?
U2 O17 C37 C40 -140.1(11) . . . . ?
U2 O18 C41 C42 -152.9(10) . . . . ?
U2 O18 C41 C43 83.9(14) . . . . ?
U2 O18 C41 C44 -37.5(16) . . . . ?
U2 O19 C45 C46 59.7(14) . . . . ?
U2 O19 C45 C47 -179.0(8) . . . . ?
U2 O19 C45 C48 -59.8(14) . . . . ?
Dy1 O4 C5 C6 -29.5(15) . . . . ?
Dy1 O4 C5 C7 -149.3(9) . . . . ?
Dy1 O4 C5 C8 92.8(12) . . . . ?
Dy1 O6 C13 C14 -62.3(13) . . . . ?
Dy1 O6 C13 C15 179.7(8) . . . . ?
Dy1 O6 C13 C16 61.1(13) . . . . ?
Dy1 O9 C25 C26 88.0(13) . . . . ?
Dy1 O9 C25 C27 -151.0(9) . . . . ?
Dy1 O9 C25 C28 -35.8(15) . . . . ?
Dy1 O12 C31 O13 20(6) . . . . ?
Dy1 O12 C31 C32 -160(5) . . . . ?
Dy2 O5 C9 C10 -3(2) . . . . ?
Dy2 O5 C9 C11 124.6(17) . . . . ?
Dy2 O5 C9 C12 -121.5(18) . . . . ?
Dy2 O6 C13 C14 57.6(14) . . . . ?
Dy2 O6 C13 C15 -60.4(13) . . . . ?
Dy2 O6 C13 C16 -179.0(9) . . . . ?
Dy2 O8 C21 C22 109(5) . . . . ?
Dy2 O8 C21 C23 -129(4) . . . . ?
Dy2 O8 C21 C24 -11(5) . . . . ?
Dy2 O9 C25 C26 -87.6(13) . . . . ?
Dy2 O9 C25 C27 33.5(16) . . . . ?
Dy2 O9 C25 C28 148.7(9) . . . . ?
Dy2 O10 C29 O11 -104(4) . . . . ?
Dy2 O10 C29 C30 76(4) . . . . ?
Dy3 O11 C29 O10 -27(5) . . . . ?
Dy3 O11 C29 C30 154(4) . . . . ?
Dy3 O18 C41 C42 37.5(15) . . . . ?
Dy3 O18 C41 C43 -85.7(13) . . . . ?
Dy3 O18 C41 C44 152.9(9) . . . . ?
Dy3 O19 C45 C46 -58.6(13) . . . . ?
Dy3 O19 C45 C47 62.7(13) . . . . ?
Dy3 O19 C45 C48 -178.1(8) . . . . ?
Dy3 O22 C57 C58 30.4(16) . . . . ?
Dy3 O22 C57 C59 147.6(9) . . . . ?
Dy3 O22 C57 C60 -92.8(13) . . . . ?
Dy4 O13 C31 O12 123(3) . . . . ?
Dy4 O13 C31 C32 -57(4) . . . . ?
Dy4 O17 C37 C38 -82.5(14) . . . . ?
Dy4 O17 C37 C39 158.8(11) . . . . ?
Dy4 O17 C37 C40 34.9(16) . . . . ?
Dy4 O19 C45 C46 -178.5(8) . . . . ?
Dy4 O19 C45 C47 -57.1(14) . . . . ?
Dy4 O19 C45 C48 62.0(14) . . . . ?
Dy4 O22 C57 C58 -149.8(9) . . . . ?
Dy4 O22 C57 C59 -32.6(16) . . . . ?
Dy4 O22 C57 C60 87.0(14) . . . . ?
O3 U1 O2 Dy1 131.7(4) . . . . ?
O3 U1 O2 Dy2 -136.9(4) . . . . ?
O4 U1 O2 Dy1 31.8(3) . . . . ?
O4 U1 O2 Dy2 123.2(4) . . . . ?
O5 U1 O2 Dy1 -124.2(4) . . . . ?
O5 U1 O2 Dy2 -32.8(3) . . . . ?
O6 U1 O2 Dy1 -45.9(3) . . . . ?
O6 U1 O2 Dy2 45.5(3) . . . . ?
O16 U2 O15 Dy3 -131.8(3) . . . . ?
O16 U2 O15 Dy4 135.7(3) . . . . ?
O17 U2 O15 Dy3 123.5(3) . . . . ?
O17 U2 O15 Dy4 31.1(3) . . . . ?
O18 U2 O15 Dy3 -32.0(3) . . . . ?
O18 U2 O15 Dy4 -124.5(4) . . . . ?
O19 U2 O15 Dy3 45.7(3) . . . . ?
O19 U2 O15 Dy4 -46.8(3) . . . . ?
C61 C62 C63 C64 12(5) . . . . ?
C62 C61 C66 C65 1(5) . . . . ?
C62 C63 C64 C65 -9(4) . . . . ?
C63 C64 C65 C66 1(4) . . . . ?
C64 C65 C66 C61 3(4) . . . . ?
C66 C61 C62 C63 -8(5) . . . . ?
C67 C68 C69 C70 9(5) . . . . ?
C68 C67 C72 C71 5(3) . . . . ?
C68 C69 C70 C71 -7(4) . . . . ?
C69 C70 C71 C72 5(3) . . . . ?
C70 C71 C72 C67 -4(3) . . . . ?
C72 C67 C68 C69 -7(4) . . . . ?
